data_7045943
loop_
_publ_author_name
'Oschmann, W.'
'Borner, C.'
'Kleeberg, C.'

_publ_section_title
;
 Unsymmetrical diborane(4) derivatives by copper mediated B-B coupling.
;
_journal_issue 15
_journal_name_full 'Dalton transactions (Cambridge, England : 2003)'
_journal_page_first 5318
_journal_page_last 5327
_journal_paper_doi 10.1039/c8dt00627j
_journal_volume 47
_journal_year 2018
_chemical_formula_moiety 'C14 H14 B2 N2 O2'
_chemical_formula_sum 'C14 H14 B2 N2 O2'
_chemical_formula_weight 263.89
_space_group_crystal_system monoclinic
_space_group_IT_number 14
_space_group_name_Hall '-P 2yn'
_space_group_name_H-M_alt 'P 1 21/n 1'
_symmetry_space_group_name_Hall '-P 2yn'
_symmetry_space_group_name_H-M 'P 1 21/n 1'
_atom_sites_solution_hydrogens geom
_atom_sites_solution_primary iterative
_atom_sites_solution_secondary difmap
_audit_creation_method SHELXL-2017/1
_audit_update_record
;
2018-01-30 deposited with the CCDC.
2018-03-13 downloaded from the CCDC.
;
_cell_angle_alpha 90
_cell_angle_beta 110.017(10)
_cell_angle_gamma 90
_cell_formula_units_Z 4
_cell_length_a 15.4343(12)
_cell_length_b 5.3073(4)
_cell_length_c 16.9612(14)
_cell_measurement_reflns_used 6486
_cell_measurement_temperature 100(2)
_cell_measurement_theta_max 75.2210
_cell_measurement_theta_min 4.7170
_cell_volume 1305.4(2)
_computing_cell_refinement
;
 CrysAlisPro 1.171.38.43 (Rigaku Oxford Diffraction, 2015)
;
_computing_data_collection
;
 CrysAlisPro 1.171.38.43 (Rigaku Oxford Diffraction, 2015)
;
_computing_data_reduction
;
 CrysAlisPro 1.171.38.43 (Rigaku Oxford Diffraction, 2015)
;
_computing_molecular_graphics
;
 K. Brandenburg, 2017, Diamond 4.4.1, Crystal Impact GbR, Bonn, Germany.
;
_computing_publication_material
;
 WinGX v2014.1 (L. J. Farrugia, J. Appl. Cryst., 2012, 45, 849-854.)
;
_computing_structure_refinement
;
 SHELXL-2017/1 (G. M. Sheldrick, Acta Cryst., 2015, A71, 3--8)
;
_computing_structure_solution
;
 SHELXT (Ver. 2014/5) (G. M. Sheldrick, Acta Cryst., 2015, A71, 3--8)
;
_diffrn_ambient_environment N~2~
_diffrn_ambient_temperature 100(2)
_diffrn_detector 'CCD plate'
_diffrn_detector_area_resol_mean 10.3543
_diffrn_detector_type Atlas
_diffrn_measured_fraction_theta_full 0.999
_diffrn_measured_fraction_theta_max 0.993
_diffrn_measurement_device 'four-circle diffractometer'
_diffrn_measurement_device_type 'Xcalibur, Atlas, Nova'
_diffrn_measurement_method \w-scan
_diffrn_radiation_monochromator mirror
_diffrn_radiation_type 'Cu K\a'
_diffrn_radiation_wavelength 1.54184
_diffrn_reflns_av_R_equivalents 0.0538
_diffrn_reflns_av_unetI/netI 0.0239
_diffrn_reflns_Laue_measured_fraction_full 0.999
_diffrn_reflns_Laue_measured_fraction_max 0.993
_diffrn_reflns_limit_h_max 19
_diffrn_reflns_limit_h_min -19
_diffrn_reflns_limit_k_max 6
_diffrn_reflns_limit_k_min -6
_diffrn_reflns_limit_l_max 21
_diffrn_reflns_limit_l_min -21
_diffrn_reflns_number 25026
_diffrn_reflns_point_group_measured_fraction_full 0.999
_diffrn_reflns_point_group_measured_fraction_max 0.993
_diffrn_reflns_theta_full 67.684
_diffrn_reflns_theta_max 76.293
_diffrn_reflns_theta_min 3.346
_diffrn_source 'micro-focus sealed X-ray tube'
_diffrn_source_type 'Nova (Cu) X-ray Source'
_exptl_absorpt_coefficient_mu 0.706
_exptl_absorpt_correction_T_max 1.00000
_exptl_absorpt_correction_T_min 0.63493
_exptl_absorpt_correction_type multi-scan
_exptl_absorpt_process_details
;
 CrysAlisPro 1.171.38.43 (Rigaku Oxford Diffraction, 2015)
 Empirical absorption correction using spherical harmonics,
 implemented in SCALE3 ABSPACK scaling algorithm.
;
_exptl_crystal_colour colourless
_exptl_crystal_density_diffrn 1.343
_exptl_crystal_description block
_exptl_crystal_F_000 552
_exptl_crystal_recrystallization_method
;
 From a solution in toluene at -40 deg C.
;
_exptl_crystal_size_max 0.176
_exptl_crystal_size_mid 0.143
_exptl_crystal_size_min 0.083
_refine_diff_density_max 0.224
_refine_diff_density_min -0.227
_refine_diff_density_rms 0.045
_refine_ls_extinction_method none
_refine_ls_goodness_of_fit_ref 1.056
_refine_ls_hydrogen_treatment constr
_refine_ls_matrix_type full
_refine_ls_number_parameters 183
_refine_ls_number_reflns 2726
_refine_ls_number_restraints 0
_refine_ls_restrained_S_all 1.056
_refine_ls_R_factor_all 0.0503
_refine_ls_R_factor_gt 0.0414
_refine_ls_shift/su_max 0.000
_refine_ls_shift/su_mean 0.000
_refine_ls_structure_factor_coef Fsqd
_refine_ls_weighting_details 'w=1/[\s^2^(Fo^2^)+(0.0583P)^2^+0.2793P] where P=(Fo^2^+2Fc^2^)/3'
_refine_ls_weighting_scheme calc
_refine_ls_wR_factor_gt 0.1045
_refine_ls_wR_factor_ref 0.1113
_reflns_number_gt 2327
_reflns_number_total 2726
_reflns_threshold_expression 'I > 2\s(I)'
_cod_data_source_file c8dt00627j2.cif
_cod_data_source_block wo22wo
_cod_depositor_comments 'Adding full bibliography for 7045941--7045953.cif.'
_cod_original_cell_volume 1305.44(19)
_cod_database_code 7045943
_shelx_shelxl_version_number 2017/1
_shelx_space_group_comment
;
The symmetry employed for this shelxl refinement is uniquely defined
by the following loop, which should always be used as a source of
symmetry information in preference to the above space-group names.
They are only intended as comments.
;

loop_
_space_group_symop_operation_xyz
'x, y, z'
'-x+1/2, y+1/2, -z+1/2'
'-x, -y, -z'
'x-1/2, -y-1/2, z-1/2'

loop_
_atom_site_label
_atom_site_type_symbol
_atom_site_fract_x
_atom_site_fract_y
_atom_site_fract_z
_atom_site_U_iso_or_equiv
_atom_site_adp_type
_atom_site_occupancy
_atom_site_site_symmetry_order
_atom_site_calc_flag
_atom_site_refinement_flags_posn
_atom_site_refinement_flags_adp
C1 C 0.58722(9) 0.0399(2) 0.36666(8) 0.0262(3) Uani 1 1 d . .
C2 C 0.65564(9) 0.0532(2) 0.33096(8) 0.0267(3) Uani 1 1 d . .
C3 C 0.65885(10) -0.1099(3) 0.26869(9) 0.0316(3) Uani 1 1 d . .
H3 H 0.705919 -0.100092 0.244521 0.038 Uiso 1 1 calc R U
C4 C 0.58891(11) -0.2904(3) 0.24326(9) 0.0340(3) Uani 1 1 d . .
H4 H 0.588075 -0.405995 0.200249 0.041 Uiso 1 1 calc R U
C5 C 0.52044(10) -0.3055(3) 0.27914(9) 0.0331(3) Uani 1 1 d . .
H5 H 0.474137 -0.431282 0.260313 0.040 Uiso 1 1 calc R U
C6 C 0.51843(9) -0.1392(3) 0.34234(9) 0.0304(3) Uani 1 1 d . .
H6 H 0.472020 -0.149019 0.367295 0.036 Uiso 1 1 calc R U
C7 C 0.75984(9) 0.9180(2) 0.58703(8) 0.0262(3) Uani 1 1 d . .
C8 C 0.82901(9) 0.9229(2) 0.54989(8) 0.0262(3) Uani 1 1 d . .
C9 C 0.89878(9) 1.1014(3) 0.57350(9) 0.0309(3) Uani 1 1 d . .
H9 H 0.945279 1.104184 0.548544 0.037 Uiso 1 1 calc R U
C10 C 0.89902(10) 1.2766(3) 0.63465(9) 0.0333(3) Uani 1 1 d . .
H10 H 0.946261 1.400341 0.651708 0.040 Uiso 1 1 calc R U
C11 C 0.83067(10) 1.2723(3) 0.67114(9) 0.0333(3) Uani 1 1 d . .
H11 H 0.831912 1.394207 0.712525 0.040 Uiso 1 1 calc R U
C12 C 0.76054(10) 1.0927(3) 0.64810(9) 0.0311(3) Uani 1 1 d . .
H12 H 0.714447 1.090036 0.673540 0.037 Uiso 1 1 calc R U
C13 C 0.61893(10) 0.6700(3) 0.57345(10) 0.0367(3) Uani 1 1 d . .
H13A H 0.637947 0.646377 0.634321 0.055 Uiso 1 1 calc R U
H13B H 0.588782 0.516362 0.544978 0.055 Uiso 1 1 calc R U
H13C H 0.575737 0.811547 0.556616 0.055 Uiso 1 1 calc R U
C14 C 0.87265(10) 0.6863(3) 0.44368(10) 0.0357(3) Uani 1 1 d . .
H14A H 0.873387 0.834750 0.409558 0.053 Uiso 1 1 calc R U
H14B H 0.850707 0.540004 0.406995 0.053 Uiso 1 1 calc R U
H14C H 0.935123 0.653439 0.482617 0.053 Uiso 1 1 calc R U
B1 B 0.68200(10) 0.3515(3) 0.42805(9) 0.0256(3) Uani 1 1 d . .
B2 B 0.73037(10) 0.5992(3) 0.48969(9) 0.0255(3) Uani 1 1 d . .
N1 N 0.69950(7) 0.7227(2) 0.55035(7) 0.0261(2) Uani 1 1 d . .
N2 N 0.81151(8) 0.7318(2) 0.49089(7) 0.0260(2) Uani 1 1 d . .
O1 O 0.60255(6) 0.22363(17) 0.42758(6) 0.0268(2) Uani 1 1 d . .
O2 O 0.71565(6) 0.24615(17) 0.36857(6) 0.0278(2) Uani 1 1 d . .

loop_
_atom_site_aniso_label
_atom_site_aniso_U_11
_atom_site_aniso_U_22
_atom_site_aniso_U_33
_atom_site_aniso_U_23
_atom_site_aniso_U_13
_atom_site_aniso_U_12
C1 0.0272(6) 0.0265(6) 0.0260(6) 0.0004(5) 0.0106(5) 0.0028(5)
C2 0.0262(6) 0.0279(6) 0.0265(6) 0.0019(5) 0.0099(5) 0.0019(5)
C3 0.0343(7) 0.0352(7) 0.0280(7) 0.0013(5) 0.0141(6) 0.0065(6)
C4 0.0402(8) 0.0322(7) 0.0282(7) -0.0042(5) 0.0098(6) 0.0062(6)
C5 0.0340(7) 0.0284(6) 0.0335(7) -0.0028(5) 0.0072(6) -0.0008(5)
C6 0.0279(7) 0.0314(6) 0.0330(7) -0.0014(5) 0.0120(6) -0.0014(5)
C7 0.0252(6) 0.0279(6) 0.0261(6) 0.0031(5) 0.0096(5) -0.0005(5)
C8 0.0249(6) 0.0281(6) 0.0257(6) 0.0048(5) 0.0086(5) 0.0008(5)
C9 0.0270(6) 0.0336(7) 0.0321(7) 0.0062(5) 0.0098(5) -0.0020(5)
C10 0.0320(7) 0.0292(6) 0.0337(7) 0.0035(5) 0.0047(6) -0.0043(5)
C11 0.0372(8) 0.0299(7) 0.0295(7) -0.0011(5) 0.0072(6) 0.0012(6)
C12 0.0318(7) 0.0337(7) 0.0291(7) 0.0010(5) 0.0121(6) 0.0021(5)
C13 0.0315(7) 0.0445(8) 0.0421(8) -0.0093(7) 0.0231(6) -0.0076(6)
C14 0.0315(7) 0.0443(8) 0.0388(8) -0.0009(6) 0.0218(6) -0.0041(6)
B1 0.0242(7) 0.0298(7) 0.0248(7) 0.0024(6) 0.0109(6) 0.0013(5)
B2 0.0235(7) 0.0297(7) 0.0251(7) 0.0027(6) 0.0106(6) 0.0010(6)
N1 0.0234(5) 0.0302(5) 0.0272(6) -0.0009(4) 0.0120(4) -0.0020(4)
N2 0.0248(5) 0.0300(5) 0.0260(5) 0.0014(4) 0.0123(4) -0.0013(4)
O1 0.0259(5) 0.0294(5) 0.0280(5) -0.0034(4) 0.0131(4) -0.0022(4)
O2 0.0273(5) 0.0314(5) 0.0282(5) -0.0003(4) 0.0138(4) -0.0005(4)

loop_
_atom_type_symbol
_atom_type_description
_atom_type_scat_dispersion_real
_atom_type_scat_dispersion_imag
_atom_type_scat_source
C C 0.0181 0.0091 'International Tables Vol C Tables 4.2.6.8 and 6.1.1.4'
H H 0.0000 0.0000 'International Tables Vol C Tables 4.2.6.8 and 6.1.1.4'
B B 0.0090 0.0039 'International Tables Vol C Tables 4.2.6.8 and 6.1.1.4'
N N 0.0311 0.0180 'International Tables Vol C Tables 4.2.6.8 and 6.1.1.4'
O O 0.0492 0.0322 'International Tables Vol C Tables 4.2.6.8 and 6.1.1.4'

loop_
_geom_angle_atom_site_label_1
_geom_angle_atom_site_label_2
_geom_angle_atom_site_label_3
_geom_angle
C6 C1 O1 128.88(11)
C6 C1 C2 121.87(12)
O1 C1 C2 109.23(11)
C3 C2 O2 128.65(12)
C3 C2 C1 122.28(13)
O2 C2 C1 109.07(11)
C2 C3 C4 116.13(12)
C2 C3 H3 121.9
C4 C3 H3 121.9
C5 C4 C3 121.82(13)
C5 C4 H4 119.1
C3 C4 H4 119.1
C4 C5 C6 121.28(13)
C4 C5 H5 119.4
C6 C5 H5 119.4
C1 C6 C5 116.61(12)
C1 C6 H6 121.7
C5 C6 H6 121.7
C12 C7 N1 131.70(12)
C12 C7 C8 120.42(12)
N1 C7 C8 107.87(11)
N2 C8 C9 130.49(12)
N2 C8 C7 108.56(11)
C9 C8 C7 120.94(12)
C8 C9 C10 118.38(13)
C8 C9 H9 120.8
C10 C9 H9 120.8
C9 C10 C11 120.71(13)
C9 C10 H10 119.6
C11 C10 H10 119.6
C10 C11 C12 121.31(13)
C10 C11 H11 119.3
C12 C11 H11 119.3
C7 C12 C11 118.23(13)
C7 C12 H12 120.9
C11 C12 H12 120.9
N1 C13 H13A 109.5
N1 C13 H13B 109.5
H13A C13 H13B 109.5
N1 C13 H13C 109.5
H13A C13 H13C 109.5
H13B C13 H13C 109.5
N2 C14 H14A 109.5
N2 C14 H14B 109.5
H14A C14 H14B 109.5
N2 C14 H14C 109.5
H14A C14 H14C 109.5
H14B C14 H14C 109.5
O1 B1 O2 110.06(12)
O1 B1 B2 125.64(11)
O2 B1 B2 124.29(11)
N2 B2 N1 105.63(12)
N2 B2 B1 126.29(11)
N1 B2 B1 128.08(12)
C7 N1 B2 109.04(10)
C7 N1 C13 121.81(11)
B2 N1 C13 129.14(12)
C8 N2 B2 108.89(10)
C8 N2 C14 121.16(11)
B2 N2 C14 129.91(12)
C1 O1 B1 105.79(10)
C2 O2 B1 105.85(10)

loop_
_geom_bond_atom_site_label_1
_geom_bond_atom_site_label_2
_geom_bond_distance
C1 C6 1.3788(19)
C1 O1 1.3811(15)
C1 C2 1.3872(17)
C2 C3 1.3798(18)
C2 O2 1.3815(16)
C3 C4 1.396(2)
C3 H3 0.9500
C4 C5 1.391(2)
C4 H4 0.9500
C5 C6 1.3969(19)
C5 H5 0.9500
C6 H6 0.9500
C7 C12 1.3876(19)
C7 N1 1.3898(17)
C7 C8 1.4135(17)
C8 N2 1.3849(17)
C8 C9 1.3867(19)
C9 C10 1.392(2)
C9 H9 0.9500
C10 C11 1.394(2)
C10 H10 0.9500
C11 C12 1.394(2)
C11 H11 0.9500
C12 H12 0.9500
C13 N1 1.4531(16)
C13 H13A 0.9800
C13 H13B 0.9800
C13 H13C 0.9800
C14 N2 1.4516(15)
C14 H14A 0.9800
C14 H14B 0.9800
C14 H14C 0.9800
B1 O1 1.3991(17)
B1 O2 1.3997(16)
B1 B2 1.687(2)
B2 N2 1.4305(18)
B2 N1 1.4322(17)

loop_
_geom_torsion_atom_site_label_1
_geom_torsion_atom_site_label_2
_geom_torsion_atom_site_label_3
_geom_torsion_atom_site_label_4
_geom_torsion
C6 C1 C2 C3 0.5(2)
O1 C1 C2 C3 179.18(12)
C6 C1 C2 O2 -178.78(12)
O1 C1 C2 O2 -0.07(15)
O2 C2 C3 C4 179.19(13)
C1 C2 C3 C4 0.1(2)
C2 C3 C4 C5 -0.4(2)
C3 C4 C5 C6 0.3(2)
O1 C1 C6 C5 -179.09(13)
C2 C1 C6 C5 -0.7(2)
C4 C5 C6 C1 0.3(2)
C12 C7 C8 N2 -179.34(12)
N1 C7 C8 N2 -0.11(14)
C12 C7 C8 C9 0.0(2)
N1 C7 C8 C9 179.23(12)
N2 C8 C9 C10 179.04(13)
C7 C8 C9 C10 -0.1(2)
C8 C9 C10 C11 0.0(2)
C9 C10 C11 C12 0.4(2)
N1 C7 C12 C11 -178.70(13)
C8 C7 C12 C11 0.3(2)
C10 C11 C12 C7 -0.5(2)
O1 B1 B2 N2 -179.99(12)
O2 B1 B2 N2 -0.9(2)
O1 B1 B2 N1 -0.8(2)
O2 B1 B2 N1 178.25(13)
C12 C7 N1 B2 179.66(14)
C8 C7 N1 B2 0.54(15)
C12 C7 N1 C13 0.5(2)
C8 C7 N1 C13 -178.65(12)
N2 B2 N1 C7 -0.75(15)
B1 B2 N1 C7 179.93(13)
N2 B2 N1 C13 178.37(13)
B1 B2 N1 C13 -1.0(2)
C9 C8 N2 B2 -179.62(14)
C7 C8 N2 B2 -0.36(15)
C9 C8 N2 C14 2.3(2)
C7 C8 N2 C14 -178.49(12)
N1 B2 N2 C8 0.68(15)
B1 B2 N2 C8 -179.98(12)
N1 B2 N2 C14 178.58(13)
B1 B2 N2 C14 -2.1(2)
C6 C1 O1 B1 178.94(14)
C2 C1 O1 B1 0.34(14)
O2 B1 O1 C1 -0.50(14)
B2 B1 O1 C1 178.66(12)
C3 C2 O2 B1 -179.43(14)
C1 C2 O2 B1 -0.24(14)
O1 B1 O2 C2 0.46(14)
B2 B1 O2 C2 -178.71(12)
